data_1563572
loop_
_publ_author_name
'Gribanov, Alexander'
'Grytsiv, Andriy'
'Rogl, Peter'
'Seropegin, Yurii'
'Giester, Gerald'

_publ_section_title
;
 X-ray structural study of intermetallic alloys RT2Si and RTSi2 (R=rare
 earth, T=noble metal)
;
_journal_issue 6
_journal_name_full 'Journal of Solid State Chemistry'
_journal_page_first 1278
_journal_page_last 1289
_journal_paper_doi 10.1016/j.jssc.2010.03.038
_journal_volume 183
_journal_year 2010
_chemical_formula_sum 'Pt3 Sc2 Si2'
_chemical_formula_weight 731.37
_space_group_IT_number 55
_space_group_name_Hall '-P 2 2ab'
_space_group_name_H-M_alt 'P b a m'
_symmetry_cell_setting orthorhombic
_symmetry_space_group_name_H-M 'P b a m'
_atom_sites_solution_hydrogens geom
_atom_sites_solution_primary direct
_atom_sites_solution_secondary difmap
_audit_creation_method SHELXL-97
_cell_angle_alpha 90.00
_cell_angle_beta 90.00
_cell_angle_gamma 90.00
_cell_formula_units_Z 2
_cell_length_a 6.3488(2)
_cell_length_b 8.6803(2)
_cell_length_c 4.0324(2)
_cell_measurement_temperature 298(2)
_cell_volume 222.224(14)
_computing_structure_refinement 'SHELXL-97 (Sheldrick, 1997)'
_computing_structure_solution 'SHELXS-97 (Sheldrick, 1990)'
_diffrn_ambient_temperature 298(2)
_diffrn_measured_fraction_theta_full 1.000
_diffrn_measured_fraction_theta_max 1.000
_diffrn_radiation_monochromator graphite
_diffrn_radiation_source 'fine-focus sealed tube'
_diffrn_radiation_type MoK\a
_diffrn_radiation_wavelength 0.71069
_diffrn_reflns_av_R_equivalents 0.0216
_diffrn_reflns_av_sigmaI/netI 0.0235
_diffrn_reflns_limit_h_max 10
_diffrn_reflns_limit_h_min -10
_diffrn_reflns_limit_k_max 14
_diffrn_reflns_limit_k_min -14
_diffrn_reflns_limit_l_max 6
_diffrn_reflns_limit_l_min -6
_diffrn_reflns_number 1013
_diffrn_reflns_theta_full 36.30
_diffrn_reflns_theta_max 36.30
_diffrn_reflns_theta_min 3.98
_exptl_absorpt_coefficient_mu 97.325
_exptl_absorpt_correction_T_max 0.2463
_exptl_absorpt_correction_T_min 0.0849
_exptl_crystal_density_diffrn 10.930
_exptl_crystal_density_method 'not measured'
_exptl_crystal_F_000 608
_exptl_crystal_size_max 0.05
_exptl_crystal_size_mid 0.04
_exptl_crystal_size_min 0.02
_refine_diff_density_max 9.135
_refine_diff_density_min -8.309
_refine_diff_density_rms 1.209
_refine_ls_extinction_coef 0.0300(19)
_refine_ls_extinction_expression Fc^*^=kFc[1+0.001xFc^2^\l^3^/sin(2\q)]^-1/4^
_refine_ls_extinction_method SHELXL
_refine_ls_goodness_of_fit_ref 1.135
_refine_ls_hydrogen_treatment mixed
_refine_ls_matrix_type full
_refine_ls_number_parameters 24
_refine_ls_number_reflns 600
_refine_ls_number_restraints 0
_refine_ls_restrained_S_all 1.135
_refine_ls_R_factor_all 0.0394
_refine_ls_R_factor_gt 0.0370
_refine_ls_shift/su_max 0.000
_refine_ls_shift/su_mean 0.000
_refine_ls_structure_factor_coef Fsqd
_refine_ls_weighting_details 'calc w=1/[\s^2^(Fo^2^)+(0.0730P)^2^+0.0000P] where P=(Fo^2^+2Fc^2^)/3'
_refine_ls_weighting_scheme calc
_refine_ls_wR_factor_gt 0.0960
_refine_ls_wR_factor_ref 0.0978
_reflns_number_gt 560
_reflns_number_total 600
_reflns_threshold_expression >2sigma(I)
_cod_data_source_file JSSC-2010-183-1278.cif
_cod_data_source_block sc2pt3si2
_cod_original_sg_symbol_H-M Pbam
_cod_database_code 1563572

loop_
_symmetry_equiv_pos_as_xyz
'x, y, z'
'-x, -y, z'
'-x+1/2, y+1/2, -z'
'x+1/2, -y+1/2, -z'
'-x, -y, -z'
'x, y, -z'
'x-1/2, -y-1/2, z'
'-x-1/2, y-1/2, z'

loop_
_atom_site_label
_atom_site_type_symbol
_atom_site_fract_x
_atom_site_fract_y
_atom_site_fract_z
_atom_site_U_iso_or_equiv
_atom_site_adp_type
_atom_site_occupancy
_atom_site_symmetry_multiplicity
_atom_site_calc_flag
_atom_site_refinement_flags
_atom_site_disorder_assembly
_atom_site_disorder_group
Sc1 Sc 0.3910(2) 0.16984(17) 0.0000 0.0045(3) Uani 1 2 d S . .
Pt1 Pt 0.19141(4) 0.41333(3) 0.5000 0.00450(18) Uani 1 2 d S . .
Pt2 Pt 0.0000 0.0000 0.0000 0.00394(18) Uani 1 4 d S . .
Si1 Si 0.0753(4) 0.1501(3) 0.5000 0.0047(4) Uani 1 2 d S . .

loop_
_atom_site_aniso_label
_atom_site_aniso_U_11
_atom_site_aniso_U_22
_atom_site_aniso_U_33
_atom_site_aniso_U_23
_atom_site_aniso_U_13
_atom_site_aniso_U_12
Sc1 0.0059(6) 0.0052(7) 0.0026(6) 0.000 0.000 -0.0012(4)
Pt1 0.0050(2) 0.0046(2) 0.0039(2) 0.000 0.000 -0.00030(8)
Pt2 0.0058(3) 0.0049(3) 0.0011(2) 0.000 0.000 -0.00010(11)
Si1 0.0051(8) 0.0059(9) 0.0032(10) 0.000 0.000 -0.0004(7)

loop_
_atom_type_symbol
_atom_type_description
_atom_type_scat_dispersion_real
_atom_type_scat_dispersion_imag
_atom_type_scat_source
Sc Sc 0.2519 0.3716 'International Tables Vol C Tables 4.2.6.8 and 6.1.1.4'
Pt Pt -1.7033 8.3905 'International Tables Vol C Tables 4.2.6.8 and 6.1.1.4'
Si Si 0.0817 0.0704 'International Tables Vol C Tables 4.2.6.8 and 6.1.1.4'

loop_
_geom_angle_atom_site_label_1
_geom_angle_atom_site_label_2
_geom_angle_atom_site_label_3
_geom_angle
_geom_angle_site_symmetry_1
_geom_angle_site_symmetry_3
Si1 Sc1 Si1 91.84(8) 7_665 7_664
Si1 Sc1 Si1 146.66(8) 7_665 1_554
Si1 Sc1 Si1 79.53(4) 7_664 1_554
Si1 Sc1 Si1 79.53(4) 7_665 .
Si1 Sc1 Si1 146.66(8) 7_664 .
Si1 Sc1 Si1 90.13(8) 1_554 .
Si1 Sc1 Pt1 50.05(5) 7_665 7_665
Si1 Sc1 Pt1 111.59(7) 7_664 7_665
Si1 Sc1 Pt1 161.92(8) 1_554 7_665
Si1 Sc1 Pt1 87.43(4) . 7_665
Si1 Sc1 Pt1 111.59(7) 7_665 7_664
Si1 Sc1 Pt1 50.05(5) 7_664 7_664
Si1 Sc1 Pt1 87.43(4) 1_554 7_664
Si1 Sc1 Pt1 161.92(8) . 7_664
Pt1 Sc1 Pt1 89.34(4) 7_665 7_664
Si1 Sc1 Pt2 130.00(5) 7_665 .
Si1 Sc1 Pt2 130.00(5) 7_664 .
Si1 Sc1 Pt2 50.52(5) 1_554 .
Si1 Sc1 Pt2 50.52(5) . .
Pt1 Sc1 Pt2 116.31(4) 7_665 .
Pt1 Sc1 Pt2 116.31(4) 7_664 .
Si1 Sc1 Pt2 50.27(4) 7_665 3
Si1 Sc1 Pt2 50.27(4) 7_664 3
Si1 Sc1 Pt2 102.93(6) 1_554 3
Si1 Sc1 Pt2 102.93(6) . 3
Pt1 Sc1 Pt2 95.08(4) 7_665 3
Pt1 Sc1 Pt2 95.08(4) 7_664 3
Pt2 Sc1 Pt2 134.28(6) . 3
Si1 Sc1 Pt1 162.41(7) 7_665 3_545
Si1 Sc1 Pt1 90.18(4) 7_664 3_545
Si1 Sc1 Pt1 50.74(5) 1_554 3_545
Si1 Sc1 Pt1 107.66(7) . 3_545
Pt1 Sc1 Pt1 113.28(5) 7_665 3_545
Pt1 Sc1 Pt1 57.68(2) 7_664 3_545
Pt2 Sc1 Pt1 58.64(3) . 3_545
Pt2 Sc1 Pt1 138.603(19) 3 3_545
Si1 Sc1 Pt1 90.18(4) 7_665 3_546
Si1 Sc1 Pt1 162.41(7) 7_664 3_546
Si1 Sc1 Pt1 107.66(7) 1_554 3_546
Si1 Sc1 Pt1 50.74(5) . 3_546
Pt1 Sc1 Pt1 57.68(2) 7_665 3_546
Pt1 Sc1 Pt1 113.28(5) 7_664 3_546
Pt2 Sc1 Pt1 58.64(3) . 3_546
Pt2 Sc1 Pt1 138.603(19) 3 3_546
Pt1 Sc1 Pt1 82.79(4) 3_545 3_546
Si1 Sc1 Pt1 48.80(5) 7_665 .
Si1 Sc1 Pt1 104.54(6) 7_664 .
Si1 Sc1 Pt1 102.02(6) 1_554 .
Si1 Sc1 Pt1 46.50(5) . .
Pt1 Sc1 Pt1 89.231(14) 7_665 .
Pt1 Sc1 Pt1 151.28(5) 7_664 .
Pt2 Sc1 Pt1 89.82(4) . .
Pt2 Sc1 Pt1 56.51(3) 3 .
Pt1 Sc1 Pt1 146.64(5) 3_545 .
Pt1 Sc1 Pt1 89.871(17) 3_546 .
Si1 Sc1 Pt1 104.54(6) 7_665 1_554
Si1 Sc1 Pt1 48.80(5) 7_664 1_554
Si1 Sc1 Pt1 46.50(5) 1_554 1_554
Si1 Sc1 Pt1 102.02(6) . 1_554
Pt1 Sc1 Pt1 151.28(5) 7_665 1_554
Pt1 Sc1 Pt1 89.231(14) 7_664 1_554
Pt2 Sc1 Pt1 89.82(4) . 1_554
Pt2 Sc1 Pt1 56.51(3) 3 1_554
Pt1 Sc1 Pt1 89.871(17) 3_545 1_554
Pt1 Sc1 Pt1 146.64(5) 3_546 1_554
Pt1 Sc1 Pt1 78.58(4) . 1_554
Si1 Sc1 Sc1 109.08(7) 7_665 5_655
Si1 Sc1 Sc1 109.08(7) 7_664 5_655
Si1 Sc1 Sc1 104.16(7) 1_554 5_655
Si1 Sc1 Sc1 104.16(7) . 5_655
Pt1 Sc1 Sc1 59.30(3) 7_665 5_655
Pt1 Sc1 Sc1 59.30(3) 7_664 5_655
Pt2 Sc1 Sc1 84.44(6) . 5_655
Pt2 Sc1 Sc1 141.27(8) 3 5_655
Pt1 Sc1 Sc1 53.98(3) 3_545 5_655
Pt1 Sc1 Sc1 53.98(3) 3_546 5_655
Pt1 Sc1 Sc1 140.35(2) . 5_655
Pt1 Sc1 Sc1 140.35(2) 1_554 5_655
Si1 Sc1 Sc1 52.74(5) 7_665 7_665
Si1 Sc1 Sc1 52.74(5) 7_664 7_665
Si1 Sc1 Sc1 131.96(5) 1_554 7_665
Si1 Sc1 Sc1 131.96(5) . 7_665
Pt1 Sc1 Sc1 59.46(2) 7_665 7_665
Pt1 Sc1 Sc1 59.46(2) 7_664 7_665
Pt2 Sc1 Sc1 172.97(7) . 7_665
Pt2 Sc1 Sc1 52.75(5) 3 7_665
Pt1 Sc1 Sc1 116.77(4) 3_545 7_665
Pt1 Sc1 Sc1 116.77(4) 3_546 7_665
Pt1 Sc1 Sc1 95.62(5) . 7_665
Pt1 Sc1 Sc1 95.62(5) 1_554 7_665
Sc1 Sc1 Sc1 88.52(6) 5_655 7_665
Si1 Sc1 Sc1 99.11(7) 7_665 7_565
Si1 Sc1 Sc1 99.11(7) 7_664 7_565
Si1 Sc1 Sc1 51.66(4) 1_554 7_565
Si1 Sc1 Sc1 51.66(4) . 7_565
Pt1 Sc1 Sc1 135.25(2) 7_665 7_565
Pt1 Sc1 Sc1 135.25(2) 7_664 7_565
Pt2 Sc1 Sc1 54.38(2) . 7_565
Pt2 Sc1 Sc1 79.90(6) 3 7_565
Pt1 Sc1 Sc1 97.82(4) 3_545 7_565
Pt1 Sc1 Sc1 97.82(4) 3_546 7_565
Pt1 Sc1 Sc1 50.88(4) . 7_565
Pt1 Sc1 Sc1 50.88(4) 1_554 7_565
Sc1 Sc1 Sc1 138.82(8) 5_655 7_565
Sc1 Sc1 Sc1 132.66(9) 7_665 7_565
Si1 Pt1 Si1 95.15(5) . 7_665
Si1 Pt1 Si1 162.10(5) . 3_556
Si1 Pt1 Si1 66.95(9) 7_665 3_556
Si1 Pt1 Pt1 103.88(6) . 5_566
Si1 Pt1 Pt1 160.97(6) 7_665 5_566
Si1 Pt1 Pt1 94.02(5) 3_556 5_566
Si1 Pt1 Sc1 63.65(4) . 7_565
Si1 Pt1 Sc1 126.39(3) 7_665 7_565
Si1 Pt1 Sc1 126.38(4) 3_556 7_565
Pt1 Pt1 Sc1 64.34(3) 5_566 7_565
Si1 Pt1 Sc1 63.65(4) . 7_566
Si1 Pt1 Sc1 126.39(3) 7_665 7_566
Si1 Pt1 Sc1 126.38(4) 3_556 7_566
Pt1 Pt1 Sc1 64.34(3) 5_566 7_566
Sc1 Pt1 Sc1 89.34(4) 7_565 7_566
Si1 Pt1 Pt2 116.92(4) . 3_556
Si1 Pt1 Pt2 53.15(3) 7_665 3_556
Si1 Pt1 Pt2 52.89(3) 3_556 3_556
Pt1 Pt1 Pt2 115.868(10) 5_566 3_556
Sc1 Pt1 Pt2 179.16(2) 7_565 3_556
Sc1 Pt1 Pt2 91.48(2) 7_566 3_556
Si1 Pt1 Pt2 116.92(4) . 3
Si1 Pt1 Pt2 53.15(3) 7_665 3
Si1 Pt1 Pt2 52.89(3) 3_556 3
Pt1 Pt1 Pt2 115.868(10) 5_566 3
Sc1 Pt1 Pt2 91.48(2) 7_565 3
Sc1 Pt1 Pt2 179.16(2) 7_566 3
Pt2 Pt1 Pt2 87.704(8) 3_556 3
Si1 Pt1 Sc1 129.96(4) . 3_556
Si1 Pt1 Sc1 109.16(5) 7_665 3_556
Si1 Pt1 Sc1 60.52(4) 3_556 3_556
Pt1 Pt1 Sc1 57.98(3) 5_566 3_556
Sc1 Pt1 Sc1 122.32(2) 7_565 3_556
Sc1 Pt1 Sc1 66.72(5) 7_566 3_556
Pt2 Pt1 Sc1 57.90(3) 3_556 3_556
Pt2 Pt1 Sc1 112.63(3) 3 3_556
Si1 Pt1 Sc1 129.96(4) . 3
Si1 Pt1 Sc1 109.16(5) 7_665 3
Si1 Pt1 Sc1 60.52(4) 3_556 3
Pt1 Pt1 Sc1 57.98(3) 5_566 3
Sc1 Pt1 Sc1 66.72(5) 7_565 3
Sc1 Pt1 Sc1 122.32(2) 7_566 3
Pt2 Pt1 Sc1 112.63(3) 3_556 3
Pt2 Pt1 Sc1 57.90(3) 3 3
Sc1 Pt1 Sc1 82.79(4) 3_556 3
Si1 Pt1 Sc1 59.37(5) . .
Si1 Pt1 Sc1 57.69(4) 7_665 .
Si1 Pt1 Sc1 107.81(5) 3_556 .
Pt1 Pt1 Sc1 133.45(2) 5_566 .
Sc1 Pt1 Sc1 69.658(18) 7_565 .
Sc1 Pt1 Sc1 122.872(18) 7_566 .
Pt2 Pt1 Sc1 110.02(2) 3_556 .
Pt2 Pt1 Sc1 57.66(2) 3 .
Sc1 Pt1 Sc1 166.36(2) 3_556 .
Sc1 Pt1 Sc1 97.718(15) 3 .
Si1 Pt1 Sc1 59.37(5) . 1_556
Si1 Pt1 Sc1 57.69(4) 7_665 1_556
Si1 Pt1 Sc1 107.81(5) 3_556 1_556
Pt1 Pt1 Sc1 133.45(2) 5_566 1_556
Sc1 Pt1 Sc1 122.872(18) 7_565 1_556
Sc1 Pt1 Sc1 69.658(18) 7_566 1_556
Pt2 Pt1 Sc1 57.66(2) 3_556 1_556
Pt2 Pt1 Sc1 110.02(2) 3 1_556
Sc1 Pt1 Sc1 97.718(15) 3_556 1_556
Sc1 Pt1 Sc1 166.36(2) 3 1_556
Sc1 Pt1 Sc1 78.58(4) . 1_556
Si1 Pt2 Si1 180.0 . 5
Si1 Pt2 Si1 110.92(9) . 1_554
Si1 Pt2 Si1 69.08(9) 5 1_554
Si1 Pt2 Si1 69.08(9) . 5_556
Si1 Pt2 Si1 110.92(9) 5 5_556
Si1 Pt2 Si1 180.00(14) 1_554 5_556
Si1 Pt2 Sc1 63.91(5) . .
Si1 Pt2 Sc1 116.09(5) 5 .
Si1 Pt2 Sc1 63.91(5) 1_554 .
Si1 Pt2 Sc1 116.09(5) 5_556 .
Si1 Pt2 Sc1 116.09(5) . 5
Si1 Pt2 Sc1 63.91(5) 5 5
Si1 Pt2 Sc1 116.09(5) 1_554 5
Si1 Pt2 Sc1 63.91(5) 5_556 5
Sc1 Pt2 Sc1 180.00(5) . 5
Si1 Pt2 Pt1 124.37(5) . 7_564
Si1 Pt2 Pt1 55.63(5) 5 7_564
Si1 Pt2 Pt1 54.77(5) 1_554 7_564
Si1 Pt2 Pt1 125.23(5) 5_556 7_564
Sc1 Pt2 Pt1 116.54(2) . 7_564
Sc1 Pt2 Pt1 63.46(2) 5 7_564
Si1 Pt2 Pt1 55.63(5) . 3_546
Si1 Pt2 Pt1 124.37(5) 5 3_546
Si1 Pt2 Pt1 125.23(5) 1_554 3_546
Si1 Pt2 Pt1 54.77(5) 5_556 3_546
Sc1 Pt2 Pt1 63.46(2) . 3_546
Sc1 Pt2 Pt1 116.54(2) 5 3_546
Pt1 Pt2 Pt1 180.000(10) 7_564 3_546
Si1 Pt2 Pt1 125.23(5) . 3_545
Si1 Pt2 Pt1 54.77(5) 5 3_545
Si1 Pt2 Pt1 55.63(5) 1_554 3_545
Si1 Pt2 Pt1 124.37(5) 5_556 3_545
Sc1 Pt2 Pt1 63.46(2) . 3_545
Sc1 Pt2 Pt1 116.54(2) 5 3_545
Pt1 Pt2 Pt1 92.296(8) 7_564 3_545
Pt1 Pt2 Pt1 87.704(8) 3_546 3_545
Si1 Pt2 Pt1 54.77(5) . 7_565
Si1 Pt2 Pt1 125.23(5) 5 7_565
Si1 Pt2 Pt1 124.37(5) 1_554 7_565
Si1 Pt2 Pt1 55.63(5) 5_556 7_565
Sc1 Pt2 Pt1 116.54(2) . 7_565
Sc1 Pt2 Pt1 63.46(2) 5 7_565
Pt1 Pt2 Pt1 87.704(8) 7_564 7_565
Pt1 Pt2 Pt1 92.296(8) 3_546 7_565
Pt1 Pt2 Pt1 180.000(8) 3_545 7_565
Si1 Pt2 Sc1 61.86(5) . 7_565
Si1 Pt2 Sc1 118.14(5) 5 7_565
Si1 Pt2 Sc1 61.86(5) 1_554 7_565
Si1 Pt2 Sc1 118.14(5) 5_556 7_565
Sc1 Pt2 Sc1 72.87(2) . 7_565
Sc1 Pt2 Sc1 107.13(2) 5 7_565
Pt1 Pt2 Sc1 65.84(2) 7_564 7_565
Pt1 Pt2 Sc1 114.16(2) 3_546 7_565
Pt1 Pt2 Sc1 114.16(2) 3_545 7_565
Pt1 Pt2 Sc1 65.84(2) 7_565 7_565
Si1 Pt2 Sc1 118.14(5) . 3_545
Si1 Pt2 Sc1 61.86(5) 5 3_545
Si1 Pt2 Sc1 118.14(5) 1_554 3_545
Si1 Pt2 Sc1 61.86(5) 5_556 3_545
Sc1 Pt2 Sc1 107.13(2) . 3_545
Sc1 Pt2 Sc1 72.87(2) 5 3_545
Pt1 Pt2 Sc1 114.16(2) 7_564 3_545
Pt1 Pt2 Sc1 65.84(2) 3_546 3_545
Pt1 Pt2 Sc1 65.84(2) 3_545 3_545
Pt1 Pt2 Sc1 114.16(2) 7_565 3_545
Sc1 Pt2 Sc1 180.0 7_565 3_545
Pt1 Si1 Pt2 124.51(4) . .
Pt1 Si1 Pt2 124.51(4) . 1_556
Pt2 Si1 Pt2 110.92(9) . 1_556
Pt1 Si1 Pt1 120.61(10) . 7_565
Pt2 Si1 Pt1 72.07(6) . 7_565
Pt2 Si1 Pt1 72.07(6) 1_556 7_565
Pt1 Si1 Pt1 126.34(10) . 3_546
Pt2 Si1 Pt1 71.48(5) . 3_546
Pt2 Si1 Pt1 71.48(5) 1_556 3_546
Pt1 Si1 Pt1 113.05(9) 7_565 3_546
Pt1 Si1 Si1 177.73(16) . 5_556
Pt2 Si1 Si1 55.46(4) . 5_556
Pt2 Si1 Si1 55.46(4) 1_556 5_556
Pt1 Si1 Si1 57.12(8) 7_565 5_556
Pt1 Si1 Si1 55.93(8) 3_546 5_556
Pt1 Si1 Sc1 66.30(5) . 7_566
Pt2 Si1 Sc1 143.78(10) . 7_566
Pt2 Si1 Sc1 67.87(3) 1_556 7_566
Pt1 Si1 Sc1 73.50(6) 7_565 7_566
Pt1 Si1 Sc1 134.07(4) 3_546 7_566
Si1 Si1 Sc1 112.28(9) 5_556 7_566
Pt1 Si1 Sc1 66.30(5) . 7_565
Pt2 Si1 Sc1 67.87(3) . 7_565
Pt2 Si1 Sc1 143.78(10) 1_556 7_565
Pt1 Si1 Sc1 73.50(6) 7_565 7_565
Pt1 Si1 Sc1 134.07(4) 3_546 7_565
Si1 Si1 Sc1 112.28(9) 5_556 7_565
Sc1 Si1 Sc1 91.84(8) 7_566 7_565
Pt1 Si1 Sc1 74.14(6) . 1_556
Pt2 Si1 Sc1 138.82(10) . 1_556
Pt2 Si1 Sc1 65.56(4) 1_556 1_556
Pt1 Si1 Sc1 134.40(4) 7_565 1_556
Pt1 Si1 Sc1 68.74(6) 3_546 1_556
Si1 Si1 Sc1 107.39(9) 5_556 1_556
Sc1 Si1 Sc1 75.60(3) 7_566 1_556
Sc1 Si1 Sc1 140.21(9) 7_565 1_556
Pt1 Si1 Sc1 74.14(6) . .
Pt2 Si1 Sc1 65.56(4) . .
Pt2 Si1 Sc1 138.82(10) 1_556 .
Pt1 Si1 Sc1 134.40(4) 7_565 .
Pt1 Si1 Sc1 68.74(6) 3_546 .
Si1 Si1 Sc1 107.39(9) 5_556 .
Sc1 Si1 Sc1 140.21(9) 7_566 .
Sc1 Si1 Sc1 75.60(3) 7_565 .
Sc1 Si1 Sc1 90.13(8) 1_556 .

loop_
_geom_bond_atom_site_label_1
_geom_bond_atom_site_label_2
_geom_bond_distance
_geom_bond_site_symmetry_2
Sc1 Si1 2.8066(18) 7_665
Sc1 Si1 2.8066(18) 7_664
Sc1 Si1 2.848(2) 1_554
Sc1 Si1 2.848(2) .
Sc1 Pt1 2.8678(11) 7_665
Sc1 Pt1 2.8678(11) 7_664
Sc1 Pt2 2.8871(15) .
Sc1 Pt2 2.9483(15) 3
Sc1 Pt1 3.0490(12) 3_545
Sc1 Pt1 3.0490(12) 3_546
Sc1 Pt1 3.1839(12) .
Sc1 Pt1 3.1839(12) 1_554
Sc1 Sc1 3.257(3) 5_655
Sc1 Sc1 3.4660(12) 7_665
Sc1 Sc1 3.4660(12) 7_565
Pt1 Si1 2.401(2) .
Pt1 Si1 2.499(2) 7_665
Pt1 Si1 2.533(2) 3_556
Pt1 Pt1 2.8586(5) 5_566
Pt1 Sc1 2.8678(11) 7_565
Pt1 Sc1 2.8678(11) 7_566
Pt1 Pt2 2.9102(2) 3_556
Pt1 Pt2 2.9102(2) 3
Pt1 Sc1 3.0490(12) 3_556
Pt1 Sc1 3.0490(12) 3
Pt1 Sc1 3.1839(12) 1_556
Pt2 Si1 2.4477(13) .
Pt2 Si1 2.4477(13) 5
Pt2 Si1 2.4477(13) 1_554
Pt2 Si1 2.4477(13) 5_556
Pt2 Sc1 2.8871(15) 5
Pt2 Pt1 2.9102(2) 7_564
Pt2 Pt1 2.9102(2) 3_546
Pt2 Pt1 2.9102(2) 3_545
Pt2 Pt1 2.9102(2) 7_565
Pt2 Sc1 2.9483(15) 7_565
Pt2 Sc1 2.9483(15) 3_545
Si1 Pt2 2.4477(13) 1_556
Si1 Pt1 2.499(2) 7_565
Si1 Pt1 2.533(2) 3_546
Si1 Si1 2.776(5) 5_556
Si1 Sc1 2.8066(18) 7_566
Si1 Sc1 2.8066(18) 7_565
Si1 Sc1 2.848(2) 1_556
